data_4309992
loop_
_publ_author_name
'John W. Sibert'
'Philip B. Forshee'
'Vincent Lynch'

_publ_section_title
;
Wurster's Thiacrown Ethers: Synthesis, Properties, and
Pt(II)-Coordination Chemistry
;
_journal_name_full 'Inorganic Chemistry'
_journal_page_first 8602
_journal_page_last 8609
_journal_paper_doi 10.1021/ic051125d
_journal_volume 44
_journal_year 2005
_chemical_formula_moiety '2[(C18H30N2S3)Pt2+ 2PF61-] - CH3NO2'
_chemical_formula_sum 'C18.5 H31.5 F12 N2.5 O P2 Pt S3'
_chemical_formula_weight 886.17
_chemical_name_systematic
; 
 ? 
;
_space_group_IT_number 62
_symmetry_cell_setting orthorhombic
_symmetry_space_group_name_Hall '-P 2ac 2n'
_symmetry_space_group_name_H-M 'P n m a'
_atom_sites_solution_hydrogens geom
_atom_sites_solution_primary direct
_atom_sites_solution_secondary difmap
_audit_creation_method SHELXL-97
_cell_angle_alpha 90.00
_cell_angle_beta 90.00
_cell_angle_gamma 90.00
_cell_formula_units_Z 16
_cell_length_a 22.2663(2)
_cell_length_b 33.2258(2)
_cell_length_c 15.2499(1)
_cell_measurement_temperature 153(2)
_cell_volume 11282.11(14)
_computing_cell_refinement 'Collect software, Nonius B.V. 1998'
_computing_data_collection 'Collect software, Nonius B.V. 1998'
_computing_data_reduction
;
DENZO and Scalepack (Otwinoski and Minor, 1997)
;
_computing_molecular_graphics 'XP SHELXTL/PC, Siemens Analytical'
_computing_structure_refinement 'XL SHELXTL/PC, Siemens Analytical'
_computing_structure_solution
;
SIR97 - Altomare A., Burla M.C., Camalli M., Cascarano G.L., Giacovazzo C., 
Guagliardi A., Moliterni A.G.G., Polidori G.,Spagna R.
;
_diffrn_ambient_temperature 153(2)
_diffrn_measured_fraction_theta_full 0.998
_diffrn_measured_fraction_theta_max 0.998
_diffrn_measurement_device_type 'Nonius Kappa CCD'
_diffrn_measurement_method \w-scans
_diffrn_radiation_monochromator graphite
_diffrn_radiation_source 'fine-focus sealed tube'
_diffrn_radiation_type MoK\a
_diffrn_radiation_wavelength 0.71073
_diffrn_reflns_av_R_equivalents 0.0962
_diffrn_reflns_av_sigmaI/netI 0.0593
_diffrn_reflns_limit_h_max 28
_diffrn_reflns_limit_h_min -28
_diffrn_reflns_limit_k_max 43
_diffrn_reflns_limit_k_min -39
_diffrn_reflns_limit_l_max 19
_diffrn_reflns_limit_l_min -13
_diffrn_reflns_number 87346
_diffrn_reflns_theta_full 27.50
_diffrn_reflns_theta_max 27.50
_diffrn_reflns_theta_min 2.94
_exptl_absorpt_coefficient_mu 5.410
_exptl_absorpt_correction_T_max 0.536
_exptl_absorpt_correction_T_min 0.345
_exptl_absorpt_correction_type gaussian
_exptl_absorpt_process_details
; 
Xprep, SHELXTL/PC, Siemens Analytical
 
;
_exptl_crystal_colour colorless
_exptl_crystal_density_diffrn 2.087
_exptl_crystal_density_method 'not measured'
_exptl_crystal_description prisms
_exptl_crystal_F_000 6912
_exptl_crystal_size_max 0.24
_exptl_crystal_size_mid 0.24
_exptl_crystal_size_min 0.16
_refine_diff_density_max 2.136
_refine_diff_density_min -2.389
_refine_diff_density_rms 0.214
_refine_ls_extinction_method none
_refine_ls_goodness_of_fit_ref 1.398
_refine_ls_hydrogen_treatment constr
_refine_ls_matrix_type full
_refine_ls_number_parameters 792
_refine_ls_number_reflns 13152
_refine_ls_number_restraints 827
_refine_ls_restrained_S_all 1.597
_refine_ls_R_factor_all 0.0738
_refine_ls_R_factor_gt 0.0472
_refine_ls_shift/su_max 0.020
_refine_ls_shift/su_mean 0.001
_refine_ls_structure_factor_coef Fsqd
_refine_ls_weighting_details 'calc w=1/[\s^2^(Fo^2^)+(0.0440P)^2^] where P=(Fo^2^+2Fc^2^)/3'
_refine_ls_weighting_scheme calc
_refine_ls_wR_factor_gt 0.1132
_refine_ls_wR_factor_ref 0.1203
_reflns_number_gt 9705
_reflns_number_total 13152
_reflns_threshold_expression >2sigma(I)
_cod_data_source_file ic051125dsi20050823_021120_3.cif
_cod_data_source_block '[Pt(L1)](PF6)2'
_cod_depositor_comments
;
The following automatic conversions were performed:
'_symmetry_cell_setting' value 'Orthorhombic' changed to 'orthorhombic'
according to '/home/saulius/struct/CIF-dictionaries/cif_core.dic'
dictionary named 'cif_core.dic' version 2.4.1 from
2010-06-29.

'_exptl_absorpt_correction_type' value 'Gaussian' changed to
'gaussian' according to
'/home/saulius/struct/CIF-dictionaries/cif_core.dic' dictionary named
'cif_core.dic' version 2.4.1 from 2010-06-29.

Automatic conversion script
Id: cif_fix_enum 1527 2010-12-29 10:47:43Z saulius 
;
_cod_original_cell_volume 11282.12(14)
_cod_original_formula_sum 'C18.50 H31.50 F12 N2.50 O P2 Pt S3'
_cod_database_code 4309992

loop_
_symmetry_equiv_pos_as_xyz
'x, y, z'
'-x+1/2, -y, z+1/2'
'x+1/2, -y+1/2, -z+1/2'
'-x, y+1/2, -z'
'-x, -y, -z'
'x-1/2, y, -z-1/2'
'-x-1/2, y-1/2, z-1/2'
'x, -y-1/2, z'

loop_
_atom_site_label
_atom_site_type_symbol
_atom_site_fract_x
_atom_site_fract_y
_atom_site_fract_z
_atom_site_U_iso_or_equiv
_atom_site_adp_type
_atom_site_occupancy
_atom_site_symmetry_multiplicity
_atom_site_calc_flag
_atom_site_refinement_flags
_atom_site_disorder_assembly
_atom_site_disorder_group
Pt1 Pt 0.722126(12) 0.369419(8) 0.093325(17) 0.01914(9) Uani 1 1 d . . .
S1 S 0.61924(8) 0.36600(5) 0.08387(11) 0.0240(4) Uani 1 1 d . . .
S2 S 0.71850(8) 0.31781(5) 0.18753(12) 0.0251(4) Uani 1 1 d . . .
S3 S 0.82396(8) 0.37156(6) 0.11652(12) 0.0255(4) Uani 1 1 d . . .
N1 N 0.7238(2) 0.42165(16) 0.0130(3) 0.0187(12) Uani 1 1 d . . .
N2 N 0.6482(3) 0.3904(2) -0.3299(4) 0.0415(18) Uani 1 1 d . . .
C1 C 0.6869(3) 0.4544(2) 0.0600(5) 0.0238(16) Uani 1 1 d . . .
H1A H 0.6941 0.4793 0.0298 0.029 Uiso 1 1 d R . .
H1B H 0.7018 0.4574 0.1187 0.029 Uiso 1 1 d R . .
C2 C 0.6201(3) 0.4475(2) 0.0649(5) 0.0259(17) Uani 1 1 d . . .
H2A H 0.6061 0.4405 0.0074 0.031 Uiso 1 1 d R . .
H2B H 0.6011 0.4724 0.0810 0.031 Uiso 1 1 d R . .
C3 C 0.5990(3) 0.4144(2) 0.1278(5) 0.0289(17) Uani 1 1 d . . .
H3A H 0.6178 0.4182 0.1838 0.035 Uiso 1 1 d R . .
H3B H 0.5562 0.4156 0.1355 0.035 Uiso 1 1 d R . .
C4 C 0.6000(3) 0.3319(3) 0.1708(5) 0.034(2) Uani 1 1 d . . .
H4A H 0.5933 0.3056 0.1464 0.040 Uiso 1 1 d R . .
H4B H 0.5630 0.3407 0.1970 0.040 Uiso 1 1 d R . .
C5 C 0.6469(3) 0.3295(2) 0.2396(5) 0.0301(18) Uani 1 1 d . . .
H5A H 0.6495 0.3544 0.2713 0.036 Uiso 1 1 d R . .
H5B H 0.6370 0.3085 0.2802 0.036 Uiso 1 1 d R . .
C6 C 0.7761(3) 0.3348(2) 0.2634(5) 0.0281(17) Uani 1 1 d . . .
H6A H 0.7816 0.3152 0.3088 0.034 Uiso 1 1 d R . .
H6B H 0.7645 0.3598 0.2900 0.034 Uiso 1 1 d R . .
C7 C 0.8327(3) 0.3404(2) 0.2126(5) 0.0311(18) Uani 1 1 d . . .
H7A H 0.8628 0.3520 0.2500 0.037 Uiso 1 1 d R . .
H7B H 0.8468 0.3144 0.1944 0.037 Uiso 1 1 d R . .
C8 C 0.8287(3) 0.4225(2) 0.1590(5) 0.0294(18) Uani 1 1 d . . .
H8A H 0.8675 0.4268 0.1847 0.035 Uiso 1 1 d R . .
H8B H 0.7988 0.4264 0.2034 0.035 Uiso 1 1 d R . .
C9 C 0.8188(3) 0.4524(2) 0.0845(4) 0.0240(16) Uani 1 1 d . . .
H9A H 0.8575 0.4622 0.0666 0.029 Uiso 1 1 d R . .
H9B H 0.7968 0.4749 0.1071 0.029 Uiso 1 1 d R . .
C10 C 0.7863(3) 0.4382(2) 0.0032(5) 0.0220(16) Uani 1 1 d . . .
H10A H 0.7844 0.4601 -0.0377 0.026 Uiso 1 1 d R . .
H10B H 0.8105 0.4175 -0.0232 0.026 Uiso 1 1 d R . .
C11 C 0.7011(3) 0.4140(2) -0.0742(4) 0.0202(15) Uani 1 1 d . . .
C12 C 0.6822(3) 0.4446(2) -0.1288(5) 0.0251(16) Uani 1 1 d . . .
H12 H 0.6828 0.4719 -0.1083 0.030 Uiso 1 1 d R . .
C13 C 0.6630(3) 0.4362(2) -0.2108(5) 0.0287(18) Uani 1 1 d . . .
H13 H 0.6486 0.4579 -0.2468 0.034 Uiso 1 1 d R . .
C14 C 0.6636(3) 0.3972(3) -0.2462(5) 0.0304(18) Uani 1 1 d . . .
C15 C 0.6833(3) 0.3664(2) -0.1906(5) 0.0293(18) Uani 1 1 d . . .
H15 H 0.6831 0.3393 -0.2119 0.035 Uiso 1 1 d R . .
C16 C 0.7013(3) 0.3746(2) -0.1077(5) 0.0249(17) Uani 1 1 d . . .
H16 H 0.7148 0.3529 -0.0709 0.030 Uiso 1 1 d R . .
C17 C 0.6373(4) 0.3481(3) -0.3581(6) 0.059(3) Uani 1 1 d . . .
H17A H 0.6265 0.3477 -0.4204 0.089 Uiso 1 1 d R . .
H17B H 0.6045 0.3366 -0.3235 0.089 Uiso 1 1 d R . .
H17C H 0.6739 0.3322 -0.3491 0.089 Uiso 1 1 d R . .
C18 C 0.6199(4) 0.4204(3) -0.3813(5) 0.059(3) Uani 1 1 d . . .
H18A H 0.6122 0.4098 -0.4403 0.089 Uiso 1 1 d R . .
H18B H 0.6461 0.4440 -0.3853 0.089 Uiso 1 1 d R . .
H18C H 0.5818 0.4281 -0.3539 0.089 Uiso 1 1 d R . .
P1 P 0.67998(9) 0.44749(6) 0.36044(13) 0.0271(5) Uani 1 1 d . . .
F1 F 0.6373(2) 0.47043(13) 0.2925(3) 0.0430(12) Uani 1 1 d . . .
F2 F 0.7213(2) 0.42494(19) 0.4257(3) 0.0667(17) Uani 1 1 d . . .
F3 F 0.70823(19) 0.42236(13) 0.2820(3) 0.0380(11) Uani 1 1 d . . .
F4 F 0.7286(2) 0.48162(16) 0.3466(4) 0.0622(16) Uani 1 1 d . . .
F5 F 0.6501(2) 0.47305(15) 0.4358(3) 0.0507(13) Uani 1 1 d . . .
F6 F 0.62975(19) 0.41385(13) 0.3709(3) 0.0442(12) Uani 1 1 d . . .
P1B P 0.69425(12) 0.2500 0.42632(17) 0.0293(7) Uani 1 2 d SD . .
F1B F 0.69446(19) 0.29776(10) 0.4259(3) 0.0443(12) Uani 1 1 d D . .
F2B F 0.6251(2) 0.2500 0.4074(4) 0.069(2) Uani 1 2 d SD . .
F3B F 0.6828(3) 0.2500 0.5264(3) 0.072(2) Uani 1 2 d SD . .
F4B F 0.7641(2) 0.2500 0.4439(4) 0.054(2) Uani 1 2 d SD . .
F5B F 0.7070(3) 0.2500 0.3258(3) 0.0479(19) Uani 1 2 d SD . .
P1E P 0.49669(19) 0.2500 0.6808(2) 0.0567(11) Uani 1 2 d SDU . .
F1E F 0.4637(4) 0.2813(3) 0.7365(5) 0.175(4) Uani 1 1 d DU . .
F2E F 0.5503(4) 0.2500 0.7475(6) 0.144(4) Uani 1 2 d SDU . .
F3E F 0.5285(4) 0.2825(3) 0.6253(5) 0.200(5) Uani 1 1 d DU . .
F4E F 0.4433(4) 0.2500 0.6153(6) 0.128(4) Uani 1 2 d SDU . .
Pt2 Pt 0.403506(12) 0.361974(8) 0.828301(17) 0.01987(9) Uani 1 1 d . . .
S1' S 0.30212(9) 0.35936(6) 0.85419(13) 0.0322(5) Uani 1 1 d . . .
S2' S 0.41275(10) 0.30763(6) 0.91399(13) 0.0341(5) Uani 1 1 d . . .
S3' S 0.50599(8) 0.36312(6) 0.81478(12) 0.0255(4) Uani 1 1 d . . .
N1' N 0.3969(2) 0.41724(16) 0.7613(3) 0.0183(12) Uani 1 1 d . . .
N2' N 0.4732(3) 0.40863(18) 0.4125(4) 0.0271(14) Uani 1 1 d . . .
C1' C 0.3320(3) 0.4308(2) 0.7528(5) 0.0246(16) Uani 1 1 d . . .
H1'A H 0.3097 0.4102 0.7231 0.029 Uiso 1 1 d R . .
H1'B H 0.3319 0.4542 0.7159 0.029 Uiso 1 1 d R . .
C2' C 0.2993(3) 0.4410(2) 0.8348(5) 0.0319(19) Uani 1 1 d . . .
H2'A H 0.2597 0.4502 0.8201 0.038 Uiso 1 1 d R . .
H2'B H 0.3200 0.4631 0.8619 0.038 Uiso 1 1 d R . .
C3' C 0.2932(4) 0.4080(3) 0.9036(5) 0.038(2) Uani 1 1 d . . .
H3'A H 0.3231 0.4112 0.9484 0.046 Uiso 1 1 d R . .
H3'B H 0.2543 0.4092 0.9307 0.046 Uiso 1 1 d R . .
C4' C 0.2981(4) 0.3253(3) 0.9474(6) 0.053(3) Uani 1 1 d . . .
H4'A H 0.2859 0.2992 0.9272 0.064 Uiso 1 1 d R . .
H4'B H 0.2680 0.3350 0.9871 0.064 Uiso 1 1 d R . .
C5' C 0.3556(3) 0.3212(3) 0.9944(5) 0.043(2) Uani 1 1 d . . .
H5'A H 0.3658 0.3462 1.0223 0.052 Uiso 1 1 d R . .
H5'B H 0.3528 0.3007 1.0386 0.052 Uiso 1 1 d R . .
C6' C 0.4846(3) 0.3193(2) 0.9646(5) 0.0303(18) Uani 1 1 d . . .
H6'A H 0.4971 0.2977 1.0023 0.036 Uiso 1 1 d R . .
H6'B H 0.4811 0.3434 0.9990 0.036 Uiso 1 1 d R . .
C7' C 0.5302(4) 0.3260(2) 0.8937(5) 0.0339(19) Uani 1 1 d . . .
H7'A H 0.5679 0.3343 0.9182 0.041 Uiso 1 1 d R . .
H7'B H 0.5365 0.3008 0.8642 0.041 Uiso 1 1 d R . .
C8' C 0.5228(3) 0.4097(2) 0.8693(5) 0.0305(18) Uani 1 1 d . . .
H8'A H 0.5654 0.4124 0.8774 0.037 Uiso 1 1 d R . .
H8'B H 0.5040 0.4098 0.9259 0.037 Uiso 1 1 d R . .
C9' C 0.4976(3) 0.4446(2) 0.8174(5) 0.0271(17) Uani 1 1 d . . .
H9'A H 0.5114 0.4412 0.7581 0.032 Uiso 1 1 d R . .
H9'B H 0.5148 0.4691 0.8394 0.032 Uiso 1 1 d R . .
C10' C 0.4304(3) 0.4485(2) 0.8145(4) 0.0245(16) Uani 1 1 d . . .
H10C H 0.4158 0.4479 0.8737 0.029 Uiso 1 1 d R . .
H10D H 0.4204 0.4743 0.7901 0.029 Uiso 1 1 d R . .
C11' C 0.4203(3) 0.4144(2) 0.6710(4) 0.0232(16) Uani 1 1 d . . .
C12' C 0.4342(3) 0.4490(2) 0.6256(5) 0.0251(16) Uani 1 1 d . . .
H12' H 0.4291 0.4748 0.6532 0.030 Uiso 1 1 d R . .
C13' C 0.4539(3) 0.4468(2) 0.5414(4) 0.0224(16) Uani 1 1 d . . .
H13' H 0.4648 0.4710 0.5110 0.027 Uiso 1 1 d R . .
C14' C 0.4586(3) 0.4103(2) 0.4987(4) 0.0252(17) Uani 1 1 d . . .
C15' C 0.4445(3) 0.3753(2) 0.5466(5) 0.0275(17) Uani 1 1 d . . .
H15' H 0.4478 0.3494 0.5190 0.033 Uiso 1 1 d R . .
C16' C 0.4257(3) 0.3777(2) 0.6305(5) 0.0237(16) Uani 1 1 d . . .
H16' H 0.4157 0.3537 0.6626 0.028 Uiso 1 1 d R . .
C17' C 0.4953(3) 0.4456(2) 0.3719(5) 0.0333(19) Uani 1 1 d . . .
H17D H 0.5041 0.4406 0.3099 0.050 Uiso 1 1 d R . .
H17E H 0.5319 0.4544 0.4019 0.050 Uiso 1 1 d R . .
H17F H 0.4646 0.4667 0.3767 0.050 Uiso 1 1 d R . .
C18' C 0.4928(4) 0.3706(2) 0.3749(5) 0.035(2) Uani 1 1 d . . .
H18D H 0.5014 0.3743 0.3124 0.052 Uiso 1 1 d R . .
H18E H 0.4610 0.3505 0.3819 0.052 Uiso 1 1 d R . .
H18F H 0.5292 0.3614 0.4050 0.052 Uiso 1 1 d R . .
P1A P 0.41232(9) 0.43919(6) 1.10780(13) 0.0269(5) Uani 1 1 d . . .
F1A F 0.4724(2) 0.46329(15) 1.0868(3) 0.0540(14) Uani 1 1 d . . .
F2A F 0.35318(19) 0.41421(14) 1.1280(3) 0.0425(12) Uani 1 1 d . . .
F3A F 0.4478(2) 0.41132(14) 1.1754(3) 0.0455(12) Uani 1 1 d . . .
F4A F 0.4281(2) 0.40844(13) 1.0323(3) 0.0434(12) Uani 1 1 d . . .
F5A F 0.3770(2) 0.46620(14) 1.0402(3) 0.0479(13) Uani 1 1 d . . .
F6A F 0.3973(2) 0.47046(15) 1.1827(3) 0.0484(13) Uani 1 1 d . . .
P1C P 0.95112(14) 0.2500 0.3167(2) 0.0459(9) Uani 1 2 d SDU . .
F1C F 0.9518(2) 0.29695(12) 0.3173(4) 0.151(4) Uani 1 1 d DU A .
F2C F 1.0084(4) 0.2500 0.3790(7) 0.050(3) Uani 0.64 2 d SPDU A 1
F3C F 0.9950(6) 0.2500 0.2366(7) 0.250(14) Uani 0.64 2 d SPDU A 1
F4C F 0.8969(5) 0.2500 0.2533(8) 0.090(5) Uani 0.64 2 d SPDU A 1
F5C F 0.9104(5) 0.2500 0.3981(6) 0.088(5) Uani 0.64 2 d SPDU A 1
F2CA F 1.0211(3) 0.2500 0.3202(16) 0.124(12) Uani 0.36 2 d SPDU A 2
F3CA F 0.9529(11) 0.2500 0.2149(5) 0.201(19) Uani 0.36 2 d SPDU A 2
F4CA F 0.8808(3) 0.2500 0.3139(16) 0.096(9) Uani 0.36 2 d SPDU A 2
F5CA F 0.9484(10) 0.2500 0.4187(5) 0.074(8) Uani 0.36 2 d SPDU A 2
P1D P 0.66112(16) 0.2500 0.9712(2) 0.0465(9) Uani 1 2 d SDU . .
F1D F 0.6484(4) 0.29474(19) 0.9906(6) 0.153(3) Uani 1 1 d DU . .
F2D F 0.5909(3) 0.2500 0.9593(8) 0.121(4) Uani 1 2 d SDU . .
F3D F 0.6538(6) 0.2500 1.0736(5) 0.141(5) Uani 1 2 d SDU . .
F4D F 0.7280(4) 0.2500 0.9943(10) 0.165(5) Uani 1 2 d SDU . .
F5D F 0.6715(7) 0.2500 0.8745(5) 0.171(5) Uani 1 2 d SDU . .
O1A O 0.8999(4) 0.2832(2) 0.0584(5) 0.091(3) Uani 1 1 d U . .
N1A N 0.9242(6) 0.2500 0.0587(8) 0.068(3) Uani 1 2 d SU . .
C1A C 0.9922(7) 0.2500 0.0626(10) 0.076(5) Uani 1 2 d SU . .
H1A1 H 1.0083 0.2407 0.0064 0.114 Uiso 0.50 1 d PR . .
H1A2 H 1.0056 0.2320 0.1096 0.114 Uiso 0.50 1 d PR . .
H1A3 H 1.0065 0.2774 0.0743 0.114 Uiso 0.50 1 d PR . .
N1B N 0.3140(8) 0.2500 0.7280(14) 0.109(6) Uani 1 2 d SU . .
O1B O 0.3142(10) 0.2114(7) 0.7188(16) 0.131(7) Uani 0.50 1 d PU . .
O2B O 0.3102(8) 0.2665(6) 0.8018(14) 0.119(7) Uani 0.50 1 d PU . .
C1B C 0.3187(14) 0.2703(10) 0.638(2) 0.151(14) Uani 0.50 1 d PU . .
H1BA H 0.3192 0.2990 0.6452 0.226 Uiso 0.50 1 d PR . .
H1BB H 0.3547 0.2619 0.6087 0.226 Uiso 0.50 1 d PR . .
H1BC H 0.2844 0.2626 0.6038 0.226 Uiso 0.50 1 d PR . .

loop_
_atom_site_aniso_label
_atom_site_aniso_U_11
_atom_site_aniso_U_22
_atom_site_aniso_U_33
_atom_site_aniso_U_23
_atom_site_aniso_U_13
_atom_site_aniso_U_12
Pt1 0.01835(16) 0.01901(16) 0.02006(16) 0.00105(11) -0.00013(11) 0.00004(11)
S1 0.0185(9) 0.0302(10) 0.0232(10) 0.0025(8) -0.0037(8) -0.0053(8)
S2 0.0295(10) 0.0216(9) 0.0243(10) 0.0039(7) -0.0003(8) 0.0004(8)
S3 0.0171(9) 0.0306(11) 0.0289(10) 0.0033(8) -0.0007(8) 0.0038(8)
N1 0.021(3) 0.017(3) 0.019(3) 0.001(2) 0.003(2) 0.002(3)
N2 0.039(4) 0.069(5) 0.016(3) -0.004(3) 0.001(3) -0.016(4)
C1 0.025(4) 0.020(4) 0.026(4) -0.003(3) -0.006(3) 0.004(3)
C2 0.028(4) 0.023(4) 0.027(4) 0.001(3) 0.004(3) 0.005(3)
C3 0.023(4) 0.031(4) 0.033(4) 0.000(4) 0.002(3) 0.001(4)
C4 0.029(4) 0.033(5) 0.040(5) 0.005(4) 0.006(4) -0.012(4)
C5 0.032(5) 0.030(4) 0.029(4) 0.008(3) 0.001(3) -0.005(4)
C6 0.031(4) 0.032(4) 0.021(4) 0.002(3) -0.006(3) 0.000(4)
C7 0.027(4) 0.032(4) 0.035(5) 0.006(4) -0.007(4) 0.007(4)
C8 0.023(4) 0.031(4) 0.034(4) 0.002(3) -0.003(3) -0.007(3)
C9 0.021(4) 0.021(4) 0.030(4) -0.001(3) 0.000(3) -0.004(3)
C10 0.015(4) 0.021(4) 0.030(4) 0.005(3) -0.001(3) -0.002(3)
C11 0.017(4) 0.020(4) 0.024(4) 0.001(3) -0.001(3) -0.003(3)
C12 0.019(4) 0.029(4) 0.027(4) 0.000(3) 0.002(3) -0.004(3)
C13 0.024(4) 0.043(5) 0.020(4) 0.010(3) 0.000(3) -0.003(4)
C14 0.021(4) 0.046(5) 0.023(4) 0.000(4) 0.001(3) -0.014(4)
C15 0.032(4) 0.032(4) 0.024(4) -0.003(3) 0.008(3) -0.010(4)
C16 0.033(4) 0.018(4) 0.024(4) -0.002(3) 0.004(3) -0.004(3)
C17 0.056(6) 0.097(8) 0.025(5) -0.018(5) 0.002(4) -0.026(6)
C18 0.039(5) 0.115(9) 0.024(5) 0.006(5) -0.006(4) 0.010(6)
P1 0.0261(11) 0.0265(11) 0.0288(11) -0.0009(9) -0.0011(9) -0.0003(9)
F1 0.050(3) 0.033(3) 0.045(3) 0.001(2) -0.011(2) 0.018(2)
F2 0.054(4) 0.100(5) 0.046(3) 0.015(3) -0.017(3) 0.029(3)
F3 0.036(3) 0.033(3) 0.045(3) -0.004(2) 0.010(2) 0.010(2)
F4 0.044(3) 0.052(3) 0.091(4) -0.011(3) 0.005(3) -0.026(3)
F5 0.058(3) 0.057(3) 0.037(3) -0.021(2) 0.004(2) 0.004(3)
F6 0.028(3) 0.033(3) 0.072(3) 0.002(2) 0.014(2) -0.005(2)
P1B 0.0287(16) 0.0307(16) 0.0286(16) 0.000 -0.0062(13) 0.000
F1B 0.062(3) 0.026(2) 0.045(3) -0.008(2) -0.013(2) 0.009(2)
F2B 0.030(4) 0.075(6) 0.101(7) 0.000 -0.014(4) 0.000
F3B 0.110(7) 0.076(6) 0.029(4) 0.000 0.008(4) 0.000
F4B 0.033(4) 0.046(4) 0.082(5) 0.000 -0.020(4) 0.000
F5B 0.089(6) 0.026(4) 0.028(4) 0.000 -0.002(3) 0.000
P1E 0.093(3) 0.039(2) 0.038(2) 0.000 0.002(2) 0.000
F1E 0.194(8) 0.196(8) 0.135(6) -0.062(6) 0.012(6) 0.065(6)
F2E 0.119(7) 0.207(10) 0.105(7) 0.000 -0.020(6) 0.000
F3E 0.233(9) 0.181(8) 0.185(7) 0.046(7) -0.010(7) -0.115(7)
F4E 0.099(7) 0.171(9) 0.114(7) 0.000 -0.003(6) 0.000
Pt2 0.01918(16) 0.02007(16) 0.02035(16) 0.00249(11) -0.00069(11) -0.00198(12)
S1' 0.0187(10) 0.0485(13) 0.0292(11) 0.0089(9) -0.0005(8) -0.0080(9)
S2' 0.0418(12) 0.0274(11) 0.0332(11) 0.0118(9) -0.0058(9) -0.0048(9)
S3' 0.0186(9) 0.0312(11) 0.0267(10) 0.0001(8) 0.0014(8) 0.0052(8)
N1' 0.018(3) 0.018(3) 0.019(3) 0.003(2) -0.001(2) 0.001(2)
N2' 0.028(4) 0.032(4) 0.020(3) -0.002(3) 0.004(3) 0.000(3)
C1' 0.019(4) 0.027(4) 0.028(4) -0.002(3) 0.000(3) -0.001(3)
C2' 0.022(4) 0.041(5) 0.032(5) -0.005(4) -0.003(3) 0.002(4)
C3' 0.030(4) 0.070(6) 0.015(4) -0.008(4) -0.004(3) 0.015(4)
C4' 0.033(5) 0.077(7) 0.049(6) 0.037(5) 0.000(4) -0.021(5)
C5' 0.040(5) 0.055(6) 0.035(5) 0.021(4) 0.003(4) -0.010(4)
C6' 0.032(4) 0.034(4) 0.025(4) 0.003(3) -0.005(3) 0.001(4)
C7' 0.036(5) 0.035(5) 0.031(4) 0.001(4) -0.006(4) 0.015(4)
C8' 0.024(4) 0.039(5) 0.028(4) -0.002(4) 0.007(3) -0.006(4)
C9' 0.030(4) 0.026(4) 0.025(4) -0.004(3) 0.003(3) -0.006(3)
C10' 0.033(4) 0.022(4) 0.019(4) -0.009(3) -0.004(3) -0.005(3)
C11' 0.025(4) 0.026(4) 0.019(4) 0.002(3) 0.002(3) -0.001(3)
C12' 0.022(4) 0.024(4) 0.029(4) 0.005(3) 0.003(3) 0.004(3)
C13' 0.024(4) 0.021(4) 0.022(4) 0.003(3) 0.003(3) -0.009(3)
C14' 0.021(4) 0.034(4) 0.021(4) 0.005(3) -0.005(3) 0.004(3)
C15' 0.031(4) 0.025(4) 0.026(4) -0.003(3) 0.001(3) 0.004(3)
C16' 0.031(4) 0.016(4) 0.024(4) 0.003(3) -0.002(3) 0.001(3)
C17' 0.034(5) 0.041(5) 0.024(4) 0.001(4) 0.005(4) -0.002(4)
C18' 0.037(5) 0.045(5) 0.023(4) -0.008(4) 0.007(4) -0.005(4)
P1A 0.0246(11) 0.0289(11) 0.0272(11) 0.0005(9) 0.0017(8) 0.0019(9)
F1A 0.033(3) 0.042(3) 0.087(4) 0.007(3) 0.011(3) -0.011(2)
F2A 0.027(3) 0.054(3) 0.047(3) 0.003(2) 0.006(2) -0.007(2)
F3A 0.043(3) 0.043(3) 0.051(3) 0.012(2) -0.013(2) 0.007(2)
F4A 0.056(3) 0.037(3) 0.037(3) -0.005(2) 0.017(2) 0.007(2)
F5A 0.053(3) 0.047(3) 0.044(3) 0.014(2) -0.003(2) 0.015(3)
F6A 0.061(3) 0.043(3) 0.041(3) -0.010(2) 0.006(2) 0.008(3)
P1C 0.046(2) 0.056(2) 0.0363(19) 0.000 -0.0013(16) 0.000
F1C 0.143(6) 0.068(5) 0.241(8) 0.072(5) -0.100(6) -0.038(4)
F2C 0.041(6) 0.057(6) 0.052(6) 0.000 -0.006(5) 0.000
F3C 0.241(16) 0.293(17) 0.215(16) 0.000 0.030(11) 0.000
F4C 0.102(9) 0.089(8) 0.080(8) 0.000 -0.054(7) 0.000
F5C 0.079(8) 0.110(9) 0.076(8) 0.000 0.016(7) 0.000
F2CA 0.103(15) 0.123(15) 0.145(16) 0.000 0.008(11) 0.000
F3CA 0.20(2) 0.22(2) 0.19(2) 0.000 0.009(11) 0.000
F4CA 0.095(13) 0.091(13) 0.101(13) 0.000 -0.005(10) 0.000
F5CA 0.090(12) 0.070(11) 0.062(11) 0.000 -0.011(9) 0.000
P1D 0.047(2) 0.0296(18) 0.063(2) 0.000 -0.0144(18) 0.000
F1D 0.179(7) 0.094(5) 0.184(8) -0.017(5) -0.043(6) 0.014(5)
F2D 0.098(7) 0.113(7) 0.151(8) 0.000 -0.023(6) 0.000
F3D 0.157(9) 0.151(9) 0.114(8) 0.000 -0.020(7) 0.000
F4D 0.100(8) 0.222(11) 0.171(9) 0.000 -0.001(7) 0.000
F5D 0.175(10) 0.235(11) 0.102(8) 0.000 0.016(7) 0.000
O1A 0.114(6) 0.066(5) 0.093(5) 0.002(4) 0.000(5) 0.028(5)
N1A 0.077(8) 0.065(7) 0.060(7) 0.000 0.009(6) 0.000
C1A 0.065(8) 0.085(9) 0.078(9) 0.000 0.009(7) 0.000
N1B 0.093(9) 0.125(10) 0.110(10) 0.000 -0.009(8) 0.000
O1B 0.137(11) 0.121(11) 0.134(11) 0.015(9) -0.011(9) 0.001(9)
O2B 0.119(10) 0.120(12) 0.116(10) -0.009(9) 0.015(9) -0.022(8)
C1B 0.141(16) 0.148(17) 0.163(17) 0.013(11) -0.002(11) -0.001(10)

loop_
_atom_type_symbol
_atom_type_description
_atom_type_scat_dispersion_real
_atom_type_scat_dispersion_imag
_atom_type_scat_source
C C 0.0033 0.0016 'International Tables Vol C Tables 4.2.6.8 and 6.1.1.4'
H H 0.0000 0.0000 'International Tables Vol C Tables 4.2.6.8 and 6.1.1.4'
N N 0.0061 0.0033 'International Tables Vol C Tables 4.2.6.8 and 6.1.1.4'
F F 0.0171 0.0103 'International Tables Vol C Tables 4.2.6.8 and 6.1.1.4'
P P 0.1023 0.0942 'International Tables Vol C Tables 4.2.6.8 and 6.1.1.4'
Pt Pt -1.7033 8.3905 'International Tables Vol C Tables 4.2.6.8 and 6.1.1.4'
S S 0.1246 0.1234 'International Tables Vol C Tables 4.2.6.8 and 6.1.1.4'
O O 0.0106 0.0060 'International Tables Vol C Tables 4.2.6.8 and 6.1.1.4'

loop_
_geom_angle_atom_site_label_1
_geom_angle_atom_site_label_2
_geom_angle_atom_site_label_3
_geom_angle
_geom_angle_site_symmetry_1
_geom_angle_site_symmetry_3
_geom_angle_publ_flag
N1 Pt1 S2 175.15(15) . . ?
N1 Pt1 S3 92.66(15) . . ?
S2 Pt1 S3 87.74(7) . . ?
N1 Pt1 S1 91.23(15) . . ?
S2 Pt1 S1 88.07(6) . . ?
S3 Pt1 S1 174.64(7) . . ?
C4 S1 C3 103.2(4) . . ?
C4 S1 Pt1 102.9(2) . . ?
C3 S1 Pt1 100.5(2) . . ?
C6 S2 C5 105.9(3) . . ?
C6 S2 Pt1 98.3(2) . . ?
C5 S2 Pt1 98.5(2) . . ?
C7 S3 C8 103.8(3) . . ?
C7 S3 Pt1 102.4(2) . . ?
C8 S3 Pt1 98.2(2) . . ?
C11 N1 C10 107.3(5) . . ?
C11 N1 C1 111.5(5) . . ?
C10 N1 C1 106.4(5) . . ?
C11 N1 Pt1 112.3(4) . . ?
C10 N1 Pt1 111.8(4) . . ?
C1 N1 Pt1 107.4(4) . . ?
C14 N2 C18 121.5(8) . . ?
C14 N2 C17 118.4(7) . . ?
C18 N2 C17 115.6(7) . . ?
C2 C1 N1 116.3(6) . . ?
C2 C1 H1A 108.6 . . ?
N1 C1 H1A 107.3 . . ?
C2 C1 H1B 108.1 . . ?
N1 C1 H1B 108.9 . . ?
H1A C1 H1B 107.4 . . ?
C1 C2 C3 116.2(6) . . ?
C1 C2 H2A 108.1 . . ?
C3 C2 H2A 107.3 . . ?
C1 C2 H2B 108.4 . . ?
C3 C2 H2B 109.0 . . ?
H2A C2 H2B 107.4 . . ?
C2 C3 S1 109.4(5) . . ?
C2 C3 H3A 109.1 . . ?
S1 C3 H3A 109.9 . . ?
C2 C3 H3B 110.5 . . ?
S1 C3 H3B 109.4 . . ?
H3A C3 H3B 108.5 . . ?
C5 C4 S1 112.8(5) . . ?
C5 C4 H4A 109.6 . . ?
S1 C4 H4A 109.0 . . ?
C5 C4 H4B 109.0 . . ?
S1 C4 H4B 108.6 . . ?
H4A C4 H4B 107.7 . . ?
C4 C5 S2 108.6(5) . . ?
C4 C5 H5A 110.8 . . ?
S2 C5 H5A 110.4 . . ?
C4 C5 H5B 109.5 . . ?
S2 C5 H5B 109.0 . . ?
H5A C5 H5B 108.5 . . ?
C7 C6 S2 107.7(5) . . ?
C7 C6 H6A 110.7 . . ?
S2 C6 H6A 109.7 . . ?
C7 C6 H6B 109.8 . . ?
S2 C6 H6B 110.4 . . ?
H6A C6 H6B 108.6 . . ?
C6 C7 S3 113.7(5) . . ?
C6 C7 H7A 109.3 . . ?
S3 C7 H7A 109.2 . . ?
C6 C7 H7B 108.3 . . ?
S3 C7 H7B 108.5 . . ?
H7A C7 H7B 107.7 . . ?
C9 C8 S3 109.5(5) . . ?
C9 C8 H8A 109.8 . . ?
S3 C8 H8A 109.8 . . ?
C9 C8 H8B 109.6 . . ?
S3 C8 H8B 109.9 . . ?
H8A C8 H8B 108.4 . . ?
C10 C9 C8 118.5(6) . . ?
C10 C9 H9A 107.6 . . ?
C8 C9 H9A 107.7 . . ?
C10 C9 H9B 107.1 . . ?
C8 C9 H9B 108.4 . . ?
H9A C9 H9B 107.1 . . ?
N1 C10 C9 118.4(6) . . ?
N1 C10 H10A 107.5 . . ?
C9 C10 H10A 108.5 . . ?
N1 C10 H10B 107.4 . . ?
C9 C10 H10B 107.3 . . ?
H10A C10 H10B 107.2 . . ?
C12 C11 C16 117.9(6) . . ?
C12 C11 N1 122.1(6) . . ?
C16 C11 N1 119.9(6) . . ?
C13 C12 C11 120.3(7) . . ?
C13 C12 H12 119.9 . . ?
C11 C12 H12 119.8 . . ?
C12 C13 C14 122.8(7) . . ?
C12 C13 H13 118.8 . . ?
C14 C13 H13 118.4 . . ?
N2 C14 C15 122.4(8) . . ?
N2 C14 C13 121.2(7) . . ?
C15 C14 C13 116.4(7) . . ?
C16 C15 C14 120.9(7) . . ?
C16 C15 H15 120.3 . . ?
C14 C15 H15 118.7 . . ?
C15 C16 C11 121.6(7) . . ?
C15 C16 H16 119.3 . . ?
C11 C16 H16 119.1 . . ?
N2 C17 H17A 109.5 . . ?
N2 C17 H17B 109.5 . . ?
H17A C17 H17B 109.5 . . ?
N2 C17 H17C 109.5 . . ?
H17A C17 H17C 109.5 . . ?
H17B C17 H17C 109.5 . . ?
N2 C18 H18A 109.5 . . ?
N2 C18 H18B 109.5 . . ?
H18A C18 H18B 109.5 . . ?
N2 C18 H18C 109.5 . . ?
H18A C18 H18C 109.5 . . ?
H18B C18 H18C 109.5 . . ?
F2 P1 F5 92.5(3) . . ?
F2 P1 F4 91.5(3) . . ?
F5 P1 F4 90.0(3) . . ?
F2 P1 F3 89.7(3) . . ?
F5 P1 F3 177.8(3) . . ?
F4 P1 F3 90.3(3) . . ?
F2 P1 F6 90.8(3) . . ?
F5 P1 F6 90.5(3) . . ?
F4 P1 F6 177.7(3) . . ?
F3 P1 F6 89.1(2) . . ?
F2 P1 F1 179.5(3) . . ?
F5 P1 F1 88.0(3) . . ?
F4 P1 F1 88.8(3) . . ?
F3 P1 F1 89.9(2) . . ?
F6 P1 F1 88.9(3) . . ?
F3B P1B F5B 179.0(4) . . ?
F3B P1B F2B 91.1(3) . . ?
F5B P1B F2B 89.9(3) . . ?
F3B P1B F4B 89.8(3) . . ?
F5B P1B F4B 89.3(3) . . ?
F2B P1B F4B 179.1(4) . . ?
F3B P1B F1B 90.26(17) . 8_565 ?
F5B P1B F1B 89.74(17) . 8_565 ?
F2B P1B F1B 90.12(18) . 8_565 ?
F4B P1B F1B 89.88(18) . 8_565 ?
F3B P1B F1B 90.26(17) . . ?
F5B P1B F1B 89.74(17) . . ?
F2B P1B F1B 90.12(18) . . ?
F4B P1B F1B 89.88(18) . . ?
F1B P1B F1B 179.4(4) 8_565 . ?
F1E P1E F1E 85.6(8) . 8_565 ?
F1E P1E F3E 178.3(7) . 8_565 ?
F1E P1E F3E 92.8(4) 8_565 8_565 ?
F1E P1E F3E 92.8(4) . . ?
F1E P1E F3E 178.3(7) 8_565 . ?
F3E P1E F3E 88.8(8) 8_565 . ?
F1E P1E F4E 89.4(4) . . ?
F1E P1E F4E 89.4(4) 8_565 . ?
F3E P1E F4E 89.9(3) 8_565 . ?
F3E P1E F4E 89.9(3) . . ?
F1E P1E F2E 90.2(3) . . ?
F1E P1E F2E 90.2(3) 8_565 . ?
F3E P1E F2E 90.4(4) 8_565 . ?
F3E P1E F2E 90.4(4) . . ?
F4E P1E F2E 179.5(5) . . ?
N1' Pt2 S2' 173.11(16) . . ?
N1' Pt2 S3' 90.65(15) . . ?
S2' Pt2 S3' 88.53(7) . . ?
N1' Pt2 S1' 92.75(15) . . ?
S2' Pt2 S1' 87.68(8) . . ?
S3' Pt2 S1' 175.09(7) . . ?
C3' S1' C4' 103.0(4) . . ?
C3' S1' Pt2 98.5(3) . . ?
C4' S1' Pt2 101.9(3) . . ?
C6' S2' C5' 106.0(4) . . ?
C6' S2' Pt2 99.0(2) . . ?
C5' S2' Pt2 97.4(3) . . ?
C8' S3' C7' 102.6(4) . . ?
C8' S3' Pt2 100.4(2) . . ?
C7' S3' Pt2 103.0(3) . . ?
C11' N1' C10' 111.7(5) . . ?
C11' N1' C1' 106.0(5) . . ?
C10' N1' C1' 108.0(5) . . ?
C11' N1' Pt2 111.9(4) . . ?
C10' N1' Pt2 107.7(4) . . ?
C1' N1' Pt2 111.5(4) . . ?
C14' N2' C18' 119.4(6) . . ?
C14' N2' C17' 117.2(6) . . ?
C18' N2' C17' 117.5(6) . . ?
C2' C1' N1' 117.5(6) . . ?
C2' C1' H1'A 107.8 . . ?
N1' C1' H1'A 108.6 . . ?
C2' C1' H1'B 108.0 . . ?
N1' C1' H1'B 107.0 . . ?
H1'A C1' H1'B 107.5 . . ?
C1' C2' C3' 117.4(7) . . ?
C1' C2' H2'A 109.0 . . ?
C3' C2' H2'A 107.9 . . ?
C1' C2' H2'B 107.5 . . ?
C3' C2' H2'B 107.3 . . ?
H2'A C2' H2'B 107.3 . . ?
C2' C3' S1' 110.4(5) . . ?
C2' C3' H3'A 110.3 . . ?
S1' C3' H3'A 108.9 . . ?
C2' C3' H3'B 110.2 . . ?
S1' C3' H3'B 108.7 . . ?
H3'A C3' H3'B 108.3 . . ?
C5' C4' S1' 113.3(6) . . ?
C5' C4' H4'A 108.7 . . ?
S1' C4' H4'A 108.9 . . ?
C5' C4' H4'B 109.3 . . ?
S1' C4' H4'B 108.6 . . ?
H4'A C4' H4'B 107.9 . . ?
C4' C5' S2' 107.5(6) . . ?
C4' C5' H5'A 110.0 . . ?
S2' C5' H5'A 110.3 . . ?
C4' C5' H5'B 110.6 . . ?
S2' C5' H5'B 109.8 . . ?
H5'A C5' H5'B 108.6 . . ?
C7' C6' S2' 108.7(5) . . ?
C7' C6' H6'A 110.3 . . ?
S2' C6' H6'A 110.4 . . ?
C7' C6' H6'B 109.1 . . ?
S2' C6' H6'B 109.7 . . ?
H6'A C6' H6'B 108.6 . . ?
C6' C7' S3' 112.3(5) . . ?
C6' C7' H7'A 110.6 . . ?
S3' C7' H7'A 108.8 . . ?
C6' C7' H7'B 108.0 . . ?
S3' C7' H7'B 109.1 . . ?
H7'A C7' H7'B 107.9 . . ?
C9' C8' S3' 109.9(5) . . ?
C9' C8' H8'A 111.4 . . ?
S3' C8' H8'A 110.1 . . ?
C9' C8' H8'B 107.9 . . ?
S3' C8' H8'B 109.1 . . ?
H8'A C8' H8'B 108.3 . . ?
C10' C9' C8' 116.9(6) . . ?
C10' C9' H9'A 107.5 . . ?
C8' C9' H9'A 106.5 . . ?
C10' C9' H9'B 109.5 . . ?
C8' C9' H9'B 108.6 . . ?
H9'A C9' H9'B 107.5 . . ?
C9' C10' N1' 116.5(6) . . ?
C9' C10' H10C 108.0 . . ?
N1' C10' H10C 108.8 . . ?
C9' C10' H10D 108.7 . . ?
N1' C10' H10D 106.9 . . ?
H10C C10' H10D 107.7 . . ?
C16' C11' C12' 119.8(6) . . ?
C16' C11' N1' 120.4(6) . . ?
C12' C11' N1' 119.7(6) . . ?
C13' C12' C11' 120.1(7) . . ?
C13' C12' H12' 120.1 . . ?
C11' C12' H12' 119.8 . . ?
C12' C13' C14' 121.3(6) . . ?
C12' C13' H13' 119.5 . . ?
C14' C13' H13' 119.2 . . ?
N2' C14' C13' 120.9(6) . . ?
N2' C14' C15' 121.5(7) . . ?
C13' C14' C15' 117.6(6) . . ?
C16' C15' C14' 120.9(7) . . ?
C16' C15' H15' 119.4 . . ?
C14' C15' H15' 119.7 . . ?
C15' C16' C11' 120.3(7) . . ?
C15' C16' H16' 120.5 . . ?
C11' C16' H16' 119.2 . . ?
N2' C17' H17D 109.5 . . ?
N2' C17' H17E 109.5 . . ?
H17D C17' H17E 109.5 . . ?
N2' C17' H17F 109.5 . . ?
H17D C17' H17F 109.5 . . ?
H17E C17' H17F 109.5 . . ?
N2' C18' H18D 109.5 . . ?
N2' C18' H18E 109.5 . . ?
H18D C18' H18E 109.5 . . ?
N2' C18' H18F 109.5 . . ?
H18D C18' H18F 109.5 . . ?
H18E C18' H18F 109.5 . . ?
F5A P1A F4A 90.2(3) . . ?
F5A P1A F6A 89.6(3) . . ?
F4A P1A F6A 179.1(3) . . ?
F5A P1A F2A 90.6(3) . . ?
F4A P1A F2A 89.3(3) . . ?
F6A P1A F2A 91.6(3) . . ?
F5A P1A F1A 90.1(3) . . ?
F4A P1A F1A 89.5(3) . . ?
F6A P1A F1A 89.6(3) . . ?
F2A P1A F1A 178.6(3) . . ?
F5A P1A F3A 179.2(3) . . ?
F4A P1A F3A 89.1(3) . . ?
F6A P1A F3A 91.1(3) . . ?
F2A P1A F3A 88.9(3) . . ?
F1A P1A F3A 90.3(3) . . ?
F5C P1C F4C 92.5(4) . . ?
F3CA P1C F5CA 179.3(6) . . ?
F3CA P1C F2CA 90.5(5) . . ?
F5CA P1C F2CA 90.3(4) . . ?
F5C P1C F1C 90.1(2) . 8_565 ?
F4C P1C F1C 90.6(2) . 8_565 ?
F3CA P1C F1C 90.3(2) . 8_565 ?
F5CA P1C F1C 89.7(2) . 8_565 ?
F2CA P1C F1C 89.4(2) . 8_565 ?
F5C P1C F1C 90.1(2) . . ?
F4C P1C F1C 90.6(2) . . ?
F3CA P1C F1C 90.3(2) . . ?
F5CA P1C F1C 89.7(2) . . ?
F2CA P1C F1C 89.4(2) . . ?
F1C P1C F1C 178.7(4) 8_565 . ?
F5C P1C F3C 177.5(5) . . ?
F4C P1C F3C 90.0(4) . . ?
F1C P1C F3C 89.9(2) 8_565 . ?
F1C P1C F3C 89.9(2) . . ?
F3CA P1C F4CA 89.9(4) . . ?
F5CA P1C F4CA 89.3(4) . . ?
F2CA P1C F4CA 179.6(5) . . ?
F1C P1C F4CA 90.6(2) 8_565 . ?
F1C P1C F4CA 90.6(2) . . ?
F5C P1C F2C 89.5(4) . . ?
F4C P1C F2C 178.1(5) . . ?
F1C P1C F2C 89.3(2) 8_565 . ?
F1C P1C F2C 89.3(2) . . ?
F3C P1C F2C 88.1(4) . . ?
F5D P1D F4D 94.4(8) . . ?
F5D P1D F1D 102.6(4) . 8_565 ?
F4D P1D F1D 97.7(4) . 8_565 ?
F5D P1D F1D 102.6(4) . . ?
F4D P1D F1D 97.7(4) . . ?
F1D P1D F1D 149.2(8) 8_565 . ?
F5D P1D F3D 177.1(8) . . ?
F4D P1D F3D 82.7(7) . . ?
F1D P1D F3D 77.9(4) 8_565 . ?
F1D P1D F3D 77.9(4) . . ?
F5D P1D F2D 92.3(7) . . ?
F4D P1D F2D 173.3(8) . . ?
F1D P1D F2D 80.8(4) 8_565 . ?
F1D P1D F2D 80.8(4) . . ?
F3D P1D F2D 90.6(7) . . ?
O1A N1A O1A 127.8(15) 8_565 . ?
O1A N1A C1A 116.1(7) 8_565 . ?
O1A N1A C1A 116.1(7) . . ?
N1A C1A H1A1 109.5 . . ?
N1A C1A H1A2 109.5 . . ?
H1A1 C1A H1A2 109.5 . . ?
N1A C1A H1A3 109.5 . . ?
H1A1 C1A H1A3 109.5 . . ?
H1A2 C1A H1A3 109.5 . . ?
O2B N1B O1B 122(2) . . ?
O2B N1B C1B 180(2) . 8_565 ?
O1B N1B C1B 110(2) 8_565 8_565 ?
O2B N1B C1B 128.0(14) . . ?
O1B N1B C1B 110(2) . . ?
C1B O1B O2B 124(2) 8_565 8_565 ?
N1B C1B H1BA 109.7 . . ?
O1B C1B H1BB 127.4 8_565 . ?
N1B C1B H1BB 110.4 . . ?
H1BA C1B H1BB 109.5 . . ?
O1B C1B H1BC 123.1 8_565 . ?
N1B C1B H1BC 108.4 . . ?
H1BA C1B H1BC 109.5 . . ?
H1BB C1B H1BC 109.5 . . ?

loop_
_geom_bond_atom_site_label_1
_geom_bond_atom_site_label_2
_geom_bond_distance
_geom_bond_site_symmetry_2
_geom_bond_publ_flag
Pt1 N1 2.125(5) . ?
Pt1 S2 2.2385(18) . ?
Pt1 S3 2.2961(18) . ?
Pt1 S1 2.2983(18) . ?
S1 C4 1.796(7) . ?
S1 C3 1.798(8) . ?
S2 C6 1.818(7) . ?
S2 C5 1.824(7) . ?
S3 C7 1.804(7) . ?
S3 C8 1.814(7) . ?
N1 C11 1.444(8) . ?
N1 C10 1.505(8) . ?
N1 C1 1.539(8) . ?
N2 C14 1.341(9) . ?
N2 C18 1.416(11) . ?
N2 C17 1.490(12) . ?
C1 C2 1.508(9) . ?
C1 H1A 0.9600 . ?
C1 H1B 0.9602 . ?
C2 C3 1.533(10) . ?
C2 H2A 0.9600 . ?
C2 H2B 0.9601 . ?
C3 H3A 0.9599 . ?
C3 H3B 0.9598 . ?
C4 C5 1.482(9) . ?
C4 H4A 0.9599 . ?
C4 H4B 0.9600 . ?
C5 H5A 0.9600 . ?
C5 H5B 0.9599 . ?
C6 C7 1.492(9) . ?
C6 H6A 0.9599 . ?
C6 H6B 0.9605 . ?
C7 H7A 0.9600 . ?
C7 H7B 0.9600 . ?
C8 C9 1.525(9) . ?
C8 H8A 0.9600 . ?
C8 H8B 0.9598 . ?
C9 C10 1.511(9) . ?
C9 H9A 0.9600 . ?
C9 H9B 0.9599 . ?
C10 H10A 0.9600 . ?
C10 H10B 0.9602 . ?
C11 C12 1.380(9) . ?
C11 C16 1.405(9) . ?
C12 C13 1.351(10) . ?
C12 H12 0.9596 . ?
C13 C14 1.406(11) . ?
C13 H13 0.9600 . ?
C14 C15 1.398(10) . ?
C15 C16 1.354(10) . ?
C15 H15 0.9600 . ?
C16 H16 0.9599 . ?
C17 H17A 0.9800 . ?
C17 H17B 0.9800 . ?
C17 H17C 0.9800 . ?
C18 H18A 0.9800 . ?
C18 H18B 0.9800 . ?
C18 H18C 0.9800 . ?
P1 F2 1.548(5) . ?
P1 F5 1.576(5) . ?
P1 F4 1.583(5) . ?
P1 F3 1.588(5) . ?
P1 F6 1.589(5) . ?
P1 F1 1.600(5) . ?
P1B F3B 1.547(5) . ?
P1B F5B 1.558(5) . ?
P1B F2B 1.566(5) . ?
P1B F4B 1.578(5) . ?
P1B F1B 1.587(3) 8_565 ?
P1B F1B 1.587(3) . ?
P1E F1E 1.531(6) . ?
P1E F1E 1.531(6) 8_565 ?
P1E F3E 1.543(6) 8_565 ?
P1E F3E 1.543(6) . ?
P1E F4E 1.552(6) . ?
P1E F2E 1.570(6) . ?
Pt2 N1' 2.107(5) . ?
Pt2 S2' 2.2384(19) . ?
Pt2 S3' 2.2915(18) . ?
Pt2 S1' 2.2934(19) . ?
S1' C3' 1.793(9) . ?
S1' C4' 1.819(8) . ?
S2' C6' 1.819(7) . ?
S2' C5' 1.825(8) . ?
S3' C8' 1.797(7) . ?
S3' C7' 1.806(7) . ?
N1' C11' 1.476(8) . ?
N1' C10' 1.516(8) . ?
N1' C1' 1.520(8) . ?
N2' C14' 1.355(8) . ?
N2' C18' 1.454(9) . ?
N2' C17' 1.461(9) . ?
C1' C2' 1.485(9) . ?
C1' H1'A 0.9601 . ?
C1' H1'B 0.9599 . ?
C2' C3' 1.525(11) . ?
C2' H2'A 0.9601 . ?
C2' H2'B 0.9598 . ?
C3' H3'A 0.9599 . ?
C3' H3'B 0.9601 . ?
C4' C5' 1.472(11) . ?
C4' H4'A 0.9596 . ?
C4' H4'B 0.9601 . ?
C5' H5'A 0.9598 . ?
C5' H5'B 0.9601 . ?
C6' C7' 1.499(10) . ?
C6' H6'A 0.9600 . ?
C6' H6'B 0.9601 . ?
C7' H7'A 0.9603 . ?
C7' H7'B 0.9599 . ?
C8' C9' 1.511(10) . ?
C8' H8'A 0.9601 . ?
C8' H8'B 0.9601 . ?
C9' C10' 1.502(10) . ?
C9' H9'A 0.9600 . ?
C9' H9'B 0.9598 . ?
C10' H10C 0.9600 . ?
C10' H10D 0.9601 . ?
C11' C16' 1.373(9) . ?
C11' C12' 1.377(9) . ?
C12' C13' 1.359(9) . ?
C12' H12' 0.9593 . ?
C13' C14' 1.379(9) . ?
C13' H13' 0.9600 . ?
C14' C15' 1.409(10) . ?
C15' C16' 1.348(10) . ?
C15' H15' 0.9600 . ?
C16' H16' 0.9599 . ?
C17' H17D 0.9800 . ?
C17' H17E 0.9800 . ?
C17' H17F 0.9800 . ?
C18' H18D 0.9800 . ?
C18' H18E 0.9800 . ?
C18' H18F 0.9800 . ?
P1A F5A 1.577(5) . ?
P1A F4A 1.579(5) . ?
P1A F6A 1.580(5) . ?
P1A F2A 1.587(5) . ?
P1A F1A 1.591(5) . ?
P1A F3A 1.594(5) . ?
P1C F5C 1.538(6) . ?
P1C F4C 1.547(6) . ?
P1C F3CA 1.553(7) . ?
P1C F5CA 1.557(7) . ?
P1C F2CA 1.559(7) . ?
P1C F1C 1.560(4) 8_565 ?
P1C F1C 1.560(4) . ?
P1C F3C 1.563(7) . ?
P1C F4CA 1.567(7) . ?
P1C F2C 1.590(6) . ?
P1D F5D 1.492(7) . ?
P1D F4D 1.530(7) . ?
P1D F1D 1.542(6) 8_565 ?
P1D F1D 1.542(6) . ?
P1D F3D 1.571(7) . ?
P1D F2D 1.574(7) . ?
O1A N1A 1.230(9) . ?
N1A O1A 1.230(9) 8_565 ?
N1A C1A 1.514(18) . ?
C1A H1A1 0.9800 . ?
C1A H1A2 0.9800 . ?
C1A H1A3 0.9800 . ?
N1B O2B 1.25(2) 8_565 ?
N1B O2B 1.25(2) . ?
N1B O1B 1.29(2) . ?
N1B O1B 1.29(2) 8_565 ?
N1B C1B 1.53(3) 8_565 ?
N1B C1B 1.53(3) . ?
O1B C1B 1.38(3) 8_565 ?
O1B O2B 1.47(3) 8_565 ?
O2B O2B 1.10(4) 8_565 ?
O2B O1B 1.47(3) 8_565 ?
C1B C1B 1.35(6) 8_565 ?
C1B O1B 1.38(3) 8_565 ?
C1B H1BA 0.9598 . ?
C1B H1BB 0.9600 . ?
C1B H1BC 0.9600 . ?

loop_
_geom_torsion_atom_site_label_1
_geom_torsion_atom_site_label_2
_geom_torsion_atom_site_label_3
_geom_torsion_atom_site_label_4
_geom_torsion
_geom_torsion_site_symmetry_1
_geom_torsion_site_symmetry_2
_geom_torsion_site_symmetry_3
_geom_torsion_site_symmetry_4
_geom_torsion_publ_flag
N1 Pt1 S1 C4 -164.8(3) . . . . ?
S2 Pt1 S1 C4 10.4(3) . . . . ?
S3 Pt1 S1 C4 -28.3(8) . . . . ?
N1 Pt1 S1 C3 -58.4(3) . . . . ?
S2 Pt1 S1 C3 116.8(3) . . . . ?
S3 Pt1 S1 C3 78.1(8) . . . . ?
N1 Pt1 S2 C6 -58.7(18) . . . . ?
S3 Pt1 S2 C6 36.1(2) . . . . ?
S1 Pt1 S2 C6 -140.6(2) . . . . ?
N1 Pt1 S2 C5 48.8(18) . . . . ?
S3 Pt1 S2 C5 143.6(3) . . . . ?
S1 Pt1 S2 C5 -33.0(2) . . . . ?
N1 Pt1 S3 C7 161.4(3) . . . . ?
S2 Pt1 S3 C7 -13.7(3) . . . . ?
S1 Pt1 S3 C7 25.0(8) . . . . ?
N1 Pt1 S3 C8 55.3(3) . . . . ?
S2 Pt1 S3 C8 -119.9(2) . . . . ?
S1 Pt1 S3 C8 -81.2(8) . . . . ?
S2 Pt1 N1 C11 -144.5(16) . . . . ?
S3 Pt1 N1 C11 120.9(4) . . . . ?
S1 Pt1 N1 C11 -62.8(4) . . . . ?
S2 Pt1 N1 C10 94.9(18) . . . . ?
S3 Pt1 N1 C10 0.3(4) . . . . ?
S1 Pt1 N1 C10 176.6(4) . . . . ?
S2 Pt1 N1 C1 -21(2) . . . . ?
S3 Pt1 N1 C1 -116.1(4) . . . . ?
S1 Pt1 N1 C1 60.2(4) . . . . ?
C11 N1 C1 C2 54.2(8) . . . . ?
C10 N1 C1 C2 170.8(6) . . . . ?
Pt1 N1 C1 C2 -69.3(6) . . . . ?
N1 C1 C2 C3 72.0(8) . . . . ?
C1 C2 C3 S1 -70.8(7) . . . . ?
C4 S1 C3 C2 173.1(5) . . . . ?
Pt1 S1 C3 C2 67.0(5) . . . . ?
C3 S1 C4 C5 -81.8(6) . . . . ?
Pt1 S1 C4 C5 22.5(6) . . . . ?
S1 C4 C5 S2 -53.5(7) . . . . ?
C6 S2 C5 C4 157.8(5) . . . . ?
Pt1 S2 C5 C4 56.6(5) . . . . ?
C5 S2 C6 C7 -159.0(5) . . . . ?
Pt1 S2 C6 C7 -57.7(5) . . . . ?
S2 C6 C7 S3 51.9(7) . . . . ?
C8 S3 C7 C6 82.5(6) . . . . ?
Pt1 S3 C7 C6 -19.2(6) . . . . ?
C7 S3 C8 C9 -177.2(5) . . . . ?
Pt1 S3 C8 C9 -72.2(5) . . . . ?
S3 C8 C9 C10 21.6(8) . . . . ?
C11 N1 C10 C9 174.7(6) . . . . ?
C1 N1 C10 C9 55.3(7) . . . . ?
Pt1 N1 C10 C9 -61.7(7) . . . . ?
C8 C9 C10 N1 58.4(9) . . . . ?
C10 N1 C11 C12 -75.3(8) . . . . ?
C1 N1 C11 C12 40.8(8) . . . . ?
Pt1 N1 C11 C12 161.4(5) . . . . ?
C10 N1 C11 C16 100.6(7) . . . . ?
C1 N1 C11 C16 -143.3(6) . . . . ?
Pt1 N1 C11 C16 -22.6(8) . . . . ?
C16 C11 C12 C13 1.9(10) . . . . ?
N1 C11 C12 C13 178.0(6) . . . . ?
C11 C12 C13 C14 -2.9(11) . . . . ?
C18 N2 C14 C15 170.3(8) . . . . ?
C17 N2 C14 C15 15.3(11) . . . . ?
C18 N2 C14 C13 -12.4(11) . . . . ?
C17 N2 C14 C13 -167.4(7) . . . . ?
C12 C13 C14 N2 -175.2(7) . . . . ?
C12 C13 C14 C15 2.2(11) . . . . ?
N2 C14 C15 C16 176.7(7) . . . . ?
C13 C14 C15 C16 -0.7(11) . . . . ?
C14 C15 C16 C11 0.0(11) . . . . ?
C12 C11 C16 C15 -0.5(11) . . . . ?
N1 C11 C16 C15 -176.6(6) . . . . ?
N1' Pt2 S1' C3' -52.9(3) . . . . ?
S2' Pt2 S1' C3' 120.2(3) . . . . ?
S3' Pt2 S1' C3' 80.8(9) . . . . ?
N1' Pt2 S1' C4' -158.3(4) . . . . ?
S2' Pt2 S1' C4' 14.9(4) . . . . ?
S3' Pt2 S1' C4' -24.5(10) . . . . ?
N1' Pt2 S2' C6' -51.2(13) . . . . ?
S3' Pt2 S2' C6' 32.0(3) . . . . ?
S1' Pt2 S2' C6' -144.9(3) . . . . ?
N1' Pt2 S2' C5' 56.4(13) . . . . ?
S3' Pt2 S2' C5' 139.6(3) . . . . ?
S1' Pt2 S2' C5' -37.3(3) . . . . ?
N1' Pt2 S3' C8' 58.5(3) . . . . ?
S2' Pt2 S3' C8' -114.7(3) . . . . ?
S1' Pt2 S3' C8' -75.3(9) . . . . ?
N1' Pt2 S3' C7' 164.2(3) . . . . ?
S2' Pt2 S3' C7' -9.0(3) . . . . ?
S1' Pt2 S3' C7' 30.4(9) . . . . ?
S2' Pt2 N1' C11' 144.8(11) . . . . ?
S3' Pt2 N1' C11' 61.8(4) . . . . ?
S1' Pt2 N1' C11' -121.8(4) . . . . ?
S2' Pt2 N1' C10' 21.7(15) . . . . ?
S3' Pt2 N1' C10' -61.3(4) . . . . ?
S1' Pt2 N1' C10' 115.1(4) . . . . ?
S2' Pt2 N1' C1' -96.6(13) . . . . ?
S3' Pt2 N1' C1' -179.7(4) . . . . ?
S1' Pt2 N1' C1' -3.2(4) . . . . ?
C11' N1' C1' C2' -172.8(6) . . . . ?
C10' N1' C1' C2' -52.9(8) . . . . ?
Pt2 N1' C1' C2' 65.2(7) . . . . ?
N1' C1' C2' C3' -59.5(9) . . . . ?
C1' C2' C3' S1' -21.7(8) . . . . ?
C4' S1' C3' C2' 176.5(5) . . . . ?
Pt2 S1' C3' C2' 72.1(5) . . . . ?
C3' S1' C4' C5' -82.6(8) . . . . ?
Pt2 S1' C4' C5' 19.1(8) . . . . ?
S1' C4' C5' S2' -53.2(9) . . . . ?
C6' S2' C5' C4' 161.3(6) . . . . ?
Pt2 S2' C5' C4' 59.7(6) . . . . ?
C5' S2' C6' C7' -156.0(5) . . . . ?
Pt2 S2' C6' C7' -55.6(5) . . . . ?
S2' C6' C7' S3' 53.5(7) . . . . ?
C8' S3' C7' C6' 80.5(6) . . . . ?
Pt2 S3' C7' C6' -23.5(6) . . . . ?
C7' S3' C8' C9' -172.3(5) . . . . ?
Pt2 S3' C8' C9' -66.3(5) . . . . ?
S3' C8' C9' C10' 69.0(7) . . . . ?
C8' C9' C10' N1' -70.7(8) . . . . ?
C11' N1' C10' C9' -53.4(8) . . . . ?
C1' N1' C10' C9' -169.7(6) . . . . ?
Pt2 N1' C10' C9' 69.8(6) . . . . ?
C10' N1' C11' C16' 140.7(7) . . . . ?
C1' N1' C11' C16' -101.8(7) . . . . ?
Pt2 N1' C11' C16' 19.9(8) . . . . ?
C10' N1' C11' C12' -42.3(8) . . . . ?
C1' N1' C11' C12' 75.2(8) . . . . ?
Pt2 N1' C11' C12' -163.1(5) . . . . ?
C16' C11' C12' C13' -0.9(11) . . . . ?
N1' C11' C12' C13' -177.9(6) . . . . ?
C11' C12' C13' C14' 2.2(11) . . . . ?
C18' N2' C14' C13' 164.3(7) . . . . ?
C17' N2' C14' C13' 12.1(10) . . . . ?
C18' N2' C14' C15' -19.4(10) . . . . ?
C17' N2' C14' C15' -171.6(7) . . . . ?
C12' C13' C14' N2' 174.1(7) . . . . ?
C12' C13' C14' C15' -2.4(10) . . . . ?
N2' C14' C15' C16' -175.0(7) . . . . ?
C13' C14' C15' C16' 1.5(10) . . . . ?
C14' C15' C16' C11' -0.3(11) . . . . ?
C12' C11' C16' C15' 0.0(11) . . . . ?
N1' C11' C16' C15' 176.9(6) . . . . ?
